data_4086168
loop_
_publ_author_name
'Honrado, Manuel'
'Otero, Antonio'
'Fern\'andez-Baeza, Juan'
'S\'anchez-Barba, Luis F.'
'Garc\'es, Andr\'es'
'Lara-S\'anchez, Agust\'in'
'Mart\'inez-Ferrer, Jaime'
'Sobrino, Sonia'
'Rodr\'iguez, Ana M.'

_publ_section_title
;
 New Racemic and Single Enantiopure Hybrid Scorpionate/Cyclopentadienyl
 Magnesium and Zinc Initiators for the Stereoselective ROP of Lactides
;
_journal_issue 13
_journal_name_full Organometallics
_journal_page_first 3196
_journal_paper_doi 10.1021/acs.organomet.5b00248
_journal_volume 34
_journal_year 2015
_chemical_formula_moiety 'C25 H40 Mg N4 Si, 0.5(C7 H8)'
_chemical_formula_sum 'C28.5 H44 Mg N4 Si'
_chemical_formula_weight 495.07
_chemical_name_systematic
;
 ?
;
_space_group_crystal_system orthorhombic
_space_group_IT_number 61
_space_group_name_Hall '-P 2ac 2ab'
_space_group_name_H-M_alt 'P b c a'
_symmetry_space_group_name_Hall '-P 2ac 2ab'
_symmetry_space_group_name_H-M 'P b c a'
_atom_sites_solution_hydrogens geom
_audit_creation_method SHELXL-2013
_cell_angle_alpha 90
_cell_angle_beta 90
_cell_angle_gamma 90
_cell_formula_units_Z 16
_cell_length_a 19.1030(14)
_cell_length_b 24.4642(17)
_cell_length_c 25.0530(19)
_cell_measurement_reflns_used 9889
_cell_measurement_temperature 100(2)
_cell_measurement_theta_max 28.244
_cell_measurement_theta_min 2.429
_cell_volume 11708.3(15)
_computing_cell_refinement 'Bruker SAINT'
_computing_data_collection 'Bruker APEX'
_computing_data_reduction 'Bruker SAINT, SADABS, XPREP'
_computing_molecular_graphics 'WINGX v2013.3 (Farrugia, 2013)'
_computing_publication_material 'WINGX v2013.3 (Farrugia, 2013)'
_computing_structure_refinement 'SHELXL-2013 (Sheldrick, 2013)'
_computing_structure_solution 'SHELXS-97 (Sheldrick, 1997)'
_diffrn_ambient_temperature 100(2)
_diffrn_measured_fraction_theta_full 0.999
_diffrn_measured_fraction_theta_max 0.998
_diffrn_measurement_device_type 'CCD area detector'
_diffrn_measurement_method 'omega and phi scans'
_diffrn_radiation_type MoK\a
_diffrn_radiation_wavelength 0.71073
_diffrn_reflns_av_R_equivalents 0.0686
_diffrn_reflns_av_unetI/netI 0.0535
_diffrn_reflns_Laue_measured_fraction_full 0.999
_diffrn_reflns_Laue_measured_fraction_max 0.998
_diffrn_reflns_limit_h_max 25
_diffrn_reflns_limit_h_min -25
_diffrn_reflns_limit_k_max 30
_diffrn_reflns_limit_k_min -32
_diffrn_reflns_limit_l_max 33
_diffrn_reflns_limit_l_min -32
_diffrn_reflns_number 212566
_diffrn_reflns_point_group_measured_fraction_full 0.999
_diffrn_reflns_point_group_measured_fraction_max 0.998
_diffrn_reflns_theta_full 25.242
_diffrn_reflns_theta_max 28.312
_diffrn_reflns_theta_min 1.853
_exptl_absorpt_coefficient_mu 0.124
_exptl_absorpt_correction_T_max 0.7457
_exptl_absorpt_correction_T_min 0.6726
_exptl_absorpt_correction_type multi-scan
_exptl_absorpt_process_details SADABS
_exptl_crystal_colour colourless
_exptl_crystal_density_diffrn 1.123
_exptl_crystal_description plate
_exptl_crystal_F_000 4304
_exptl_crystal_size_max 0.260
_exptl_crystal_size_mid 0.250
_exptl_crystal_size_min 0.060
_refine_diff_density_max 0.489
_refine_diff_density_min -0.273
_refine_diff_density_rms 0.048
_refine_ls_extinction_method none
_refine_ls_goodness_of_fit_ref 0.883
_refine_ls_hydrogen_treatment constr
_refine_ls_matrix_type full
_refine_ls_number_parameters 643
_refine_ls_number_reflns 14575
_refine_ls_number_restraints 0
_refine_ls_restrained_S_all 0.883
_refine_ls_R_factor_all 0.0750
_refine_ls_R_factor_gt 0.0413
_refine_ls_shift/su_max 0.014
_refine_ls_shift/su_mean 0.000
_refine_ls_structure_factor_coef Fsqd
_refine_ls_weighting_details 'w=1/[\s^2^(Fo^2^)+(0.0775P)^2^] where P=(Fo^2^+2Fc^2^)/3'
_refine_ls_weighting_scheme calc
_refine_ls_wR_factor_gt 0.1097
_refine_ls_wR_factor_ref 0.1205
_reflns_Friedel_coverage 0.000
_reflns_number_gt 9314
_reflns_number_total 14575
_reflns_threshold_expression 'I > 2\s(I)'
_cod_data_source_file om5b00248_si_002.cif
_cod_data_source_block 3
_cod_original_formula_sum 'C28.50 H44 Mg N4 Si'
_cod_database_code 4086168
_shelx_space_group_comment
;
The symmetry employed for this shelxl refinement is uniquely defined
by the following loop, which should always be used as a source of
symmetry information in preference to the above space-group names.
They are only intended as comments.
;
_shelx_estimated_absorpt_t_min 0.968
_shelx_estimated_absorpt_t_max 0.993
_shelxl_version_number 2013-4

loop_
_space_group_symop_operation_xyz
'x, y, z'
'-x+1/2, -y, z+1/2'
'x+1/2, -y+1/2, -z'
'-x, y+1/2, -z+1/2'
'-x, -y, -z'
'x-1/2, y, -z-1/2'
'-x-1/2, y-1/2, z'
'x, -y-1/2, z-1/2'

loop_
_atom_site_label
_atom_site_type_symbol
_atom_site_fract_x
_atom_site_fract_y
_atom_site_fract_z
_atom_site_U_iso_or_equiv
_atom_site_adp_type
_atom_site_occupancy
_atom_site_site_symmetry_order
_atom_site_calc_flag
_atom_site_refinement_flags_posn
_atom_site_refinement_flags_adp
Mg1 Mg 0.43683(3) 0.36819(2) 0.16940(2) 0.01644(12) Uani 1 1 d . .
Mg2 Mg 0.18517(3) 0.37224(2) 0.83509(2) 0.01700(12) Uani 1 1 d . .
Si1 Si 0.44399(2) 0.37668(2) 0.02835(2) 0.02306(11) Uani 1 1 d . .
Si2 Si 0.15156(2) 0.35039(2) 0.97187(2) 0.02575(11) Uani 1 1 d . .
N1 N 0.42486(6) 0.29694(5) 0.22255(5) 0.0171(3) Uani 1 1 d . .
N2 N 0.40067(6) 0.30500(5) 0.27353(5) 0.0173(3) Uani 1 1 d . .
N3 N 0.33864(6) 0.39128(5) 0.20920(5) 0.0178(3) Uani 1 1 d . .
N4 N 0.33438(6) 0.38682(5) 0.26345(5) 0.0173(3) Uani 1 1 d . .
N5 N 0.28256(6) 0.39474(5) 0.79379(5) 0.0185(3) Uani 1 1 d . .
N6 N 0.28560(6) 0.38894(5) 0.73968(5) 0.0177(3) Uani 1 1 d . .
N7 N 0.19477(6) 0.30054(5) 0.78486(5) 0.0189(3) Uani 1 1 d . .
N8 N 0.22131(6) 0.30541(5) 0.73442(5) 0.0182(3) Uani 1 1 d . .
C1 C 0.38765(8) 0.25659(6) 0.29866(6) 0.0203(3) Uani 1 1 d . .
C2 C 0.40574(8) 0.21637(6) 0.26336(7) 0.0229(4) Uani 1 1 d . .
H2 H 0.4035 0.1789 0.2692 0.028 Uiso 1 1 calc R U
C3 C 0.42839(7) 0.24268(5) 0.21672(7) 0.0194(3) Uani 1 1 d . .
C4 C 0.35995(9) 0.25205(7) 0.35405(7) 0.0293(4) Uani 1 1 d . .
H4A H 0.3438 0.2154 0.3602 0.044 Uiso 1 1 calc R U
H4B H 0.3218 0.2771 0.3586 0.044 Uiso 1 1 calc R U
H4C H 0.3964 0.2607 0.3790 0.044 Uiso 1 1 calc R U
C5 C 0.45343(9) 0.21742(6) 0.16599(7) 0.0256(4) Uani 1 1 d . .
H5A H 0.4226 0.2275 0.1374 0.038 Uiso 1 1 calc R U
H5B H 0.4539 0.1784 0.1697 0.038 Uiso 1 1 calc R U
H5C H 0.4999 0.2301 0.1583 0.038 Uiso 1 1 calc R U
C6 C 0.27596(8) 0.41179(6) 0.28269(7) 0.0202(3) Uani 1 1 d . .
C7 C 0.24103(8) 0.43228(6) 0.23921(7) 0.0228(4) Uani 1 1 d . .
H7 H 0.1989 0.4513 0.2395 0.027 Uiso 1 1 calc R U
C8 C 0.28116(8) 0.41896(6) 0.19457(7) 0.0212(3) Uani 1 1 d . .
C9 C 0.25995(9) 0.41603(7) 0.34053(7) 0.0292(4) Uani 1 1 d . .
H9A H 0.2936 0.4395 0.3574 0.044 Uiso 1 1 calc R U
H9B H 0.2620 0.3804 0.3564 0.044 Uiso 1 1 calc R U
H9C H 0.2139 0.4310 0.3452 0.044 Uiso 1 1 calc R U
C10 C 0.26945(10) 0.43311(7) 0.13723(7) 0.0348(4) Uani 1 1 d . .
H10A H 0.2808 0.4709 0.1315 0.052 Uiso 1 1 calc R U
H10B H 0.2213 0.4269 0.1282 0.052 Uiso 1 1 calc R U
H10C H 0.2988 0.4107 0.1152 0.052 Uiso 1 1 calc R U
C11 C 0.38977(8) 0.36001(5) 0.29419(6) 0.0168(3) Uani 1 1 d . .
H11 H 0.3714 0.3556 0.3305 0.020 Uiso 1 1 calc R U
C12 C 0.45517(8) 0.39798(6) 0.29905(6) 0.0178(3) Uani 1 1 d . .
H12 H 0.4349 0.4337 0.3077 0.021 Uiso 1 1 calc R U
C13 C 0.49300(8) 0.40807(6) 0.24720(6) 0.0171(3) Uani 1 1 d . .
C14 C 0.47783(8) 0.45319(6) 0.21395(6) 0.0188(3) Uani 1 1 d . .
H14 H 0.4461 0.4809 0.2218 0.023 Uiso 1 1 calc R U
C15 C 0.51798(8) 0.44955(6) 0.16746(6) 0.0203(3) Uani 1 1 d . .
H15 H 0.5171 0.4739 0.1389 0.024 Uiso 1 1 calc R U
C16 C 0.56016(8) 0.40237(6) 0.17153(6) 0.0201(3) Uani 1 1 d . .
H16 H 0.5923 0.3903 0.1463 0.024 Uiso 1 1 calc R U
C17 C 0.54511(8) 0.37675(6) 0.22040(6) 0.0192(3) Uani 1 1 d . .
H17 H 0.5657 0.3448 0.2331 0.023 Uiso 1 1 calc R U
C18 C 0.50216(8) 0.38500(6) 0.34860(6) 0.0230(3) Uani 1 1 d . .
C19 C 0.55704(9) 0.43067(8) 0.35172(7) 0.0349(4) Uani 1 1 d . .
H19A H 0.5857 0.4254 0.3828 0.052 Uiso 1 1 calc R U
H19B H 0.5339 0.4654 0.3540 0.052 Uiso 1 1 calc R U
H19C H 0.5859 0.4298 0.3204 0.052 Uiso 1 1 calc R U
C20 C 0.53927(9) 0.32949(7) 0.34574(7) 0.0338(4) Uani 1 1 d . .
H20A H 0.5634 0.3228 0.3787 0.051 Uiso 1 1 calc R U
H20B H 0.5723 0.3298 0.3169 0.051 Uiso 1 1 calc R U
H20C H 0.5053 0.3012 0.3398 0.051 Uiso 1 1 calc R U
C21 C 0.45817(10) 0.38740(7) 0.39972(7) 0.0329(4) Uani 1 1 d . .
H21A H 0.4264 0.3570 0.4005 0.049 Uiso 1 1 calc R U
H21B H 0.4321 0.4209 0.4005 0.049 Uiso 1 1 calc R U
H21C H 0.4885 0.3858 0.4302 0.049 Uiso 1 1 calc R U
C22 C 0.42117(9) 0.33982(6) 0.08981(6) 0.0236(3) Uani 1 1 d . .
H22A H 0.4453 0.3050 0.0876 0.028 Uiso 1 1 calc R U
H22B H 0.3716 0.3317 0.0870 0.028 Uiso 1 1 calc R U
C23 C 0.53907(10) 0.39559(8) 0.02700(8) 0.0390(5) Uani 1 1 d . .
H23A H 0.5490 0.4204 0.0557 0.059 Uiso 1 1 calc R U
H23B H 0.5499 0.4128 -0.0064 0.059 Uiso 1 1 calc R U
H23C H 0.5670 0.3632 0.0311 0.059 Uiso 1 1 calc R U
C24 C 0.42882(10) 0.33443(7) -0.03341(7) 0.0336(4) Uani 1 1 d . .
H24A H 0.4555 0.3013 -0.0311 0.050 Uiso 1 1 calc R U
H24B H 0.4432 0.3548 -0.0643 0.050 Uiso 1 1 calc R U
H24C H 0.3800 0.3257 -0.0363 0.050 Uiso 1 1 calc R U
C25 C 0.39255(11) 0.44136(7) 0.01947(8) 0.0405(5) Uani 1 1 d . .
H25A H 0.3436 0.4328 0.0173 0.061 Uiso 1 1 calc R U
H25B H 0.4071 0.4593 -0.0128 0.061 Uiso 1 1 calc R U
H25C H 0.4006 0.4651 0.0494 0.061 Uiso 1 1 calc R U
C31 C 0.33973(8) 0.41797(6) 0.71848(6) 0.0207(3) Uani 1 1 d . .
C32 C 0.37329(8) 0.44229(6) 0.76062(7) 0.0226(4) Uani 1 1 d . .
H32 H 0.4127 0.4646 0.7590 0.027 Uiso 1 1 calc R U
C33 C 0.33673(8) 0.42702(6) 0.80645(6) 0.0210(3) Uani 1 1 d . .
C34 C 0.35383(9) 0.42070(7) 0.66015(7) 0.0298(4) Uani 1 1 d . .
H34A H 0.3551 0.3844 0.6457 0.045 Uiso 1 1 calc R U
H34B H 0.3981 0.4383 0.6541 0.045 Uiso 1 1 calc R U
H34C H 0.3174 0.4412 0.6429 0.045 Uiso 1 1 calc R U
C35 C 0.35030(9) 0.44324(7) 0.86301(7) 0.0295(4) Uani 1 1 d . .
H35A H 0.3075 0.4556 0.8791 0.044 Uiso 1 1 calc R U
H35B H 0.3842 0.4722 0.8638 0.044 Uiso 1 1 calc R U
H35C H 0.3679 0.4124 0.8825 0.044 Uiso 1 1 calc R U
C36 C 0.23195(8) 0.25514(6) 0.71170(6) 0.0215(3) Uani 1 1 d . .
C37 C 0.21028(8) 0.21765(6) 0.74849(7) 0.0254(4) Uani 1 1 d . .
H37 H 0.2105 0.1799 0.7445 0.030 Uiso 1 1 calc R U
C38 C 0.18760(8) 0.24693(6) 0.79331(7) 0.0215(3) Uani 1 1 d . .
C39 C 0.26049(9) 0.24693(7) 0.65705(7) 0.0298(4) Uani 1 1 d . .
H39A H 0.2240 0.2526 0.6313 0.045 Uiso 1 1 calc R U
H39B H 0.2782 0.2103 0.6538 0.045 Uiso 1 1 calc R U
H39C H 0.2977 0.2725 0.6508 0.045 Uiso 1 1 calc R U
C40 C 0.15839(9) 0.22639(6) 0.84484(7) 0.0300(4) Uani 1 1 d . .
H40A H 0.1526 0.2564 0.8691 0.045 Uiso 1 1 calc R U
H40B H 0.1900 0.2001 0.8600 0.045 Uiso 1 1 calc R U
H40C H 0.1138 0.2094 0.8385 0.045 Uiso 1 1 calc R U
C41 C 0.23124(8) 0.35907(6) 0.71043(6) 0.0171(3) Uani 1 1 d . .
H41 H 0.2499 0.3526 0.6746 0.021 Uiso 1 1 calc R U
C42 C 0.16457(8) 0.39513(6) 0.70314(6) 0.0201(3) Uani 1 1 d . .
H42 H 0.1837 0.4304 0.6917 0.024 Uiso 1 1 calc R U
C43 C 0.12787(8) 0.40895(6) 0.75489(6) 0.0179(3) Uani 1 1 d . .
C44 C 0.07518(8) 0.38077(6) 0.78377(6) 0.0211(3) Uani 1 1 d . .
H44 H 0.0527 0.3490 0.7728 0.025 Uiso 1 1 calc R U
C45 C 0.06253(8) 0.40874(6) 0.83167(7) 0.0234(3) Uani 1 1 d . .
H45 H 0.0304 0.3988 0.8578 0.028 Uiso 1 1 calc R U
C46 C 0.10721(9) 0.45472(6) 0.83325(6) 0.0235(3) Uani 1 1 d . .
H46 H 0.1100 0.4802 0.8607 0.028 Uiso 1 1 calc R U
C47 C 0.14634(8) 0.45493(6) 0.78622(6) 0.0200(3) Uani 1 1 d . .
H47 H 0.1794 0.4812 0.7769 0.024 Uiso 1 1 calc R U
C48 C 0.11830(9) 0.37769(6) 0.65514(7) 0.0247(4) Uani 1 1 d . .
C49 C 0.16145(10) 0.37548(7) 0.60372(7) 0.0321(4) Uani 1 1 d . .
H49A H 0.1307 0.3711 0.5737 0.048 Uiso 1 1 calc R U
H49B H 0.1932 0.3451 0.6053 0.048 Uiso 1 1 calc R U
H49C H 0.1875 0.4088 0.5999 0.048 Uiso 1 1 calc R U
C50 C 0.06101(9) 0.42066(7) 0.64797(7) 0.0312(4) Uani 1 1 d . .
H50A H 0.0821 0.4559 0.6427 0.047 Uiso 1 1 calc R U
H50B H 0.0320 0.4216 0.6792 0.047 Uiso 1 1 calc R U
H50C H 0.0330 0.4115 0.6175 0.047 Uiso 1 1 calc R U
C51 C 0.08190(9) 0.32158(7) 0.66205(7) 0.0313(4) Uani 1 1 d . .
H51A H 0.0500 0.3233 0.6916 0.047 Uiso 1 1 calc R U
H51B H 0.1165 0.2940 0.6688 0.047 Uiso 1 1 calc R U
H51C H 0.0566 0.3127 0.6301 0.047 Uiso 1 1 calc R U
C52 C 0.21181(8) 0.34999(7) 0.91512(6) 0.0255(4) Uani 1 1 d . .
H52A H 0.2305 0.3132 0.9131 0.031 Uiso 1 1 calc R U
H52B H 0.2506 0.3734 0.9252 0.031 Uiso 1 1 calc R U
C53 C 0.11689(13) 0.42107(8) 0.98311(9) 0.0560(6) Uani 1 1 d . .
H53A H 0.1550 0.4453 0.9911 0.084 Uiso 1 1 calc R U
H53B H 0.0846 0.4207 1.0125 0.084 Uiso 1 1 calc R U
H53C H 0.0933 0.4334 0.9515 0.084 Uiso 1 1 calc R U
C54 C 0.07511(10) 0.30338(8) 0.96287(8) 0.0403(5) Uani 1 1 d . .
H54A H 0.0496 0.3137 0.9314 0.060 Uiso 1 1 calc R U
H54B H 0.0449 0.3059 0.9934 0.060 Uiso 1 1 calc R U
H54C H 0.0916 0.2665 0.9592 0.060 Uiso 1 1 calc R U
C55 C 0.19376(11) 0.32786(10) 1.03595(8) 0.0521(6) Uani 1 1 d . .
H55A H 0.2033 0.2894 1.0343 0.078 Uiso 1 1 calc R U
H55B H 0.1628 0.3352 1.0652 0.078 Uiso 1 1 calc R U
H55C H 0.2368 0.3475 1.0410 0.078 Uiso 1 1 calc R U
C61 C 0.78142(11) 0.40167(8) 0.00778(8) 0.0428(5) Uani 1 1 d . .
C62 C 0.84625(12) 0.40735(9) -0.01620(8) 0.0453(5) Uani 1 1 d . .
H62 H 0.8626 0.4422 -0.0244 0.054 Uiso 1 1 calc R U
C63 C 0.88640(14) 0.36346(11) -0.02799(9) 0.0622(7) Uani 1 1 d . .
H63 H 0.9295 0.3690 -0.0443 0.075 Uiso 1 1 calc R U
C64 C 0.86623(17) 0.31262(11) -0.01700(10) 0.0669(8) Uani 1 1 d . .
H64 H 0.8950 0.2832 -0.0254 0.080 Uiso 1 1 calc R U
C65 C 0.80289(16) 0.30407(9) 0.00681(10) 0.0652(8) Uani 1 1 d . .
H65 H 0.7887 0.2686 0.0146 0.078 Uiso 1 1 calc R U
C66 C 0.75853(13) 0.34840(9) 0.01979(9) 0.0536(6) Uani 1 1 d . .
H66 H 0.7153 0.3425 0.0359 0.064 Uiso 1 1 calc R U
C67 C 0.73560(14) 0.45024(9) 0.01976(10) 0.0647(7) Uani 1 1 d . .
H67A H 0.6923 0.4379 0.0350 0.097 Uiso 1 1 calc R U
H67B H 0.7262 0.4698 -0.0127 0.097 Uiso 1 1 calc R U
H67C H 0.7591 0.4739 0.0445 0.097 Uiso 1 1 calc R U

loop_
_atom_site_aniso_label
_atom_site_aniso_U_11
_atom_site_aniso_U_22
_atom_site_aniso_U_33
_atom_site_aniso_U_23
_atom_site_aniso_U_13
_atom_site_aniso_U_12
Mg1 0.0139(3) 0.0190(2) 0.0164(3) 0.00028(19) 0.0003(2) -0.00069(19)
Mg2 0.0161(3) 0.0184(2) 0.0165(3) -0.0002(2) 0.0009(2) -0.00143(19)
Si1 0.0256(2) 0.0262(2) 0.0174(2) 0.00094(18) 0.00194(19) -0.00250(18)
Si2 0.0247(3) 0.0351(2) 0.0174(2) 0.00019(19) 0.0029(2) -0.00317(19)
N1 0.0146(6) 0.0192(6) 0.0176(7) 0.0000(5) 0.0000(5) 0.0008(5)
N2 0.0161(7) 0.0195(6) 0.0165(7) 0.0033(5) 0.0009(5) 0.0003(5)
N3 0.0150(6) 0.0212(6) 0.0172(7) 0.0011(5) -0.0005(5) -0.0003(5)
N4 0.0145(6) 0.0190(6) 0.0185(7) -0.0014(5) 0.0009(5) -0.0006(5)
N5 0.0167(7) 0.0221(6) 0.0166(7) -0.0004(5) -0.0011(5) -0.0013(5)
N6 0.0154(6) 0.0208(6) 0.0168(7) 0.0010(5) 0.0014(5) -0.0007(5)
N7 0.0181(7) 0.0195(6) 0.0192(7) 0.0005(5) -0.0005(5) -0.0014(5)
N8 0.0172(7) 0.0192(6) 0.0182(7) -0.0028(5) -0.0006(5) 0.0006(5)
C1 0.0144(7) 0.0234(7) 0.0232(9) 0.0074(6) -0.0035(7) -0.0026(6)
C2 0.0172(8) 0.0195(7) 0.0321(10) 0.0060(6) -0.0060(7) -0.0017(6)
C3 0.0136(8) 0.0191(7) 0.0254(9) 0.0005(6) -0.0048(6) 0.0014(6)
C4 0.0281(9) 0.0326(8) 0.0273(10) 0.0114(7) 0.0007(8) -0.0053(7)
C5 0.0235(9) 0.0209(7) 0.0324(10) -0.0034(7) -0.0017(7) 0.0038(6)
C6 0.0137(8) 0.0172(7) 0.0298(10) -0.0064(6) 0.0048(7) -0.0031(5)
C7 0.0133(8) 0.0186(7) 0.0365(10) -0.0037(6) -0.0009(7) 0.0010(6)
C8 0.0156(8) 0.0193(7) 0.0288(10) 0.0002(6) -0.0027(7) 0.0001(6)
C9 0.0211(9) 0.0345(8) 0.0321(11) -0.0079(7) 0.0078(8) -0.0001(7)
C10 0.0283(10) 0.0443(10) 0.0319(11) 0.0035(8) -0.0059(8) 0.0116(8)
C11 0.0157(7) 0.0204(7) 0.0143(8) 0.0002(6) 0.0014(6) -0.0007(6)
C12 0.0157(8) 0.0195(7) 0.0183(9) -0.0010(6) -0.0009(6) -0.0016(6)
C13 0.0130(7) 0.0217(7) 0.0166(8) -0.0013(6) -0.0014(6) -0.0042(6)
C14 0.0163(8) 0.0170(6) 0.0231(9) -0.0024(6) 0.0006(6) -0.0016(6)
C15 0.0186(8) 0.0196(7) 0.0229(9) 0.0029(6) 0.0013(7) -0.0046(6)
C16 0.0119(7) 0.0253(7) 0.0231(9) -0.0021(6) 0.0040(6) -0.0024(6)
C17 0.0131(7) 0.0226(7) 0.0218(9) 0.0006(6) -0.0024(6) -0.0001(6)
C18 0.0204(8) 0.0330(8) 0.0156(9) 0.0021(6) -0.0034(7) -0.0043(7)
C19 0.0264(10) 0.0542(11) 0.0242(10) 0.0003(8) -0.0062(8) -0.0149(8)
C20 0.0259(10) 0.0447(10) 0.0309(11) 0.0083(8) -0.0088(8) 0.0054(8)
C21 0.0299(10) 0.0500(10) 0.0188(10) 0.0024(8) -0.0040(8) -0.0072(8)
C22 0.0257(9) 0.0250(7) 0.0202(9) 0.0003(6) 0.0009(7) -0.0039(6)
C23 0.0351(11) 0.0560(11) 0.0260(11) -0.0017(9) 0.0070(9) -0.0119(9)
C24 0.0422(11) 0.0383(9) 0.0201(10) 0.0012(7) 0.0005(8) -0.0050(8)
C25 0.0530(13) 0.0356(9) 0.0329(12) 0.0083(8) 0.0040(10) 0.0067(9)
C31 0.0158(8) 0.0220(7) 0.0243(9) 0.0062(6) 0.0037(7) 0.0036(6)
C32 0.0131(8) 0.0225(7) 0.0322(10) 0.0044(7) -0.0003(7) -0.0028(6)
C33 0.0171(8) 0.0210(7) 0.0250(9) 0.0007(6) -0.0032(7) -0.0002(6)
C34 0.0235(9) 0.0390(9) 0.0270(10) 0.0061(7) 0.0069(8) -0.0010(7)
C35 0.0262(9) 0.0339(9) 0.0284(10) -0.0028(7) -0.0046(8) -0.0104(7)
C36 0.0159(8) 0.0229(7) 0.0256(9) -0.0077(6) -0.0071(7) 0.0045(6)
C37 0.0214(8) 0.0179(7) 0.0367(10) -0.0046(7) -0.0102(7) 0.0040(6)
C38 0.0190(8) 0.0182(7) 0.0274(9) 0.0014(6) -0.0070(7) -0.0023(6)
C39 0.0257(9) 0.0321(8) 0.0317(11) -0.0126(7) -0.0033(8) 0.0087(7)
C40 0.0328(10) 0.0214(7) 0.0359(11) 0.0058(7) -0.0026(8) -0.0053(7)
C41 0.0160(7) 0.0208(7) 0.0146(8) -0.0007(6) 0.0006(6) 0.0016(6)
C42 0.0187(8) 0.0225(7) 0.0191(9) 0.0015(6) -0.0012(7) 0.0029(6)
C43 0.0160(8) 0.0203(7) 0.0173(8) 0.0003(6) -0.0013(6) 0.0034(6)
C44 0.0180(8) 0.0227(7) 0.0226(9) -0.0013(6) -0.0017(7) -0.0002(6)
C45 0.0185(8) 0.0300(8) 0.0218(9) 0.0015(7) 0.0038(7) 0.0028(6)
C46 0.0285(9) 0.0219(7) 0.0201(9) -0.0034(6) -0.0017(7) 0.0064(6)
C47 0.0225(8) 0.0157(6) 0.0217(9) 0.0026(6) -0.0004(7) 0.0008(6)
C48 0.0227(9) 0.0325(8) 0.0189(9) -0.0036(7) -0.0036(7) 0.0062(7)
C49 0.0343(10) 0.0438(10) 0.0183(9) -0.0038(7) -0.0049(8) 0.0077(8)
C50 0.0303(10) 0.0360(9) 0.0274(10) -0.0048(7) -0.0106(8) 0.0112(7)
C51 0.0267(10) 0.0317(9) 0.0355(11) -0.0072(7) -0.0081(8) -0.0003(7)
C52 0.0197(9) 0.0348(8) 0.0218(9) -0.0002(7) 0.0001(7) -0.0057(7)
C53 0.0820(18) 0.0430(11) 0.0429(14) -0.0061(10) 0.0295(12) 0.0037(11)
C54 0.0315(11) 0.0542(12) 0.0350(12) 0.0005(9) 0.0080(9) -0.0101(9)
C55 0.0374(12) 0.0986(18) 0.0202(11) 0.0049(11) 0.0036(9) 0.0048(11)
C61 0.0510(13) 0.0484(11) 0.0288(11) -0.0072(9) -0.0192(10) 0.0153(10)
C62 0.0511(14) 0.0542(12) 0.0306(12) 0.0017(9) -0.0100(10) 0.0016(10)
C63 0.0670(17) 0.0856(18) 0.0340(13) -0.0001(12) -0.0103(12) 0.0327(14)
C64 0.088(2) 0.0722(17) 0.0402(15) -0.0110(12) -0.0206(14) 0.0333(15)
C65 0.099(2) 0.0403(12) 0.0564(17) 0.0034(11) -0.0406(16) -0.0041(13)
C66 0.0527(14) 0.0692(15) 0.0390(14) 0.0073(11) -0.0140(11) -0.0082(12)
C67 0.0665(17) 0.0647(15) 0.0628(17) -0.0084(12) -0.0101(13) 0.0185(13)

loop_
_atom_type_symbol
_atom_type_description
_atom_type_scat_dispersion_real
_atom_type_scat_dispersion_imag
_atom_type_scat_source
C C 0.0033 0.0016 'International Tables Vol C Tables 4.2.6.8 and 6.1.1.4'
H H 0.0000 0.0000 'International Tables Vol C Tables 4.2.6.8 and 6.1.1.4'
N N 0.0061 0.0033 'International Tables Vol C Tables 4.2.6.8 and 6.1.1.4'
Mg Mg 0.0486 0.0363 'International Tables Vol C Tables 4.2.6.8 and 6.1.1.4'
Si Si 0.0817 0.0704 'International Tables Vol C Tables 4.2.6.8 and 6.1.1.4'

loop_
_geom_angle_atom_site_label_1
_geom_angle_atom_site_label_2
_geom_angle_atom_site_label_3
_geom_angle
C22 Mg1 N3 112.84(6)
C22 Mg1 N1 107.03(5)
N3 Mg1 N1 80.84(5)
C22 Mg1 C13 160.54(6)
N3 Mg1 C13 84.82(5)
N1 Mg1 C13 83.04(5)
C22 Mg1 C17 129.53(6)
N3 Mg1 C17 117.63(5)
N1 Mg1 C17 80.77(5)
C13 Mg1 C17 34.01(5)
C22 Mg1 C14 137.39(6)
N3 Mg1 C14 81.38(5)
N1 Mg1 C14 115.00(5)
C13 Mg1 C14 33.38(5)
C17 Mg1 C14 54.99(5)
C22 Mg1 C16 105.13(6)
N3 Mg1 C16 135.09(5)
N1 Mg1 C16 110.43(5)
C13 Mg1 C16 55.42(5)
C17 Mg1 C16 33.02(5)
C14 Mg1 C16 54.12(5)
C22 Mg1 C15 108.96(6)
N3 Mg1 C15 109.28(5)
N1 Mg1 C15 134.33(5)
C13 Mg1 C15 55.06(5)
C17 Mg1 C15 54.66(5)
C14 Mg1 C15 32.38(5)
C16 Mg1 C15 32.62(5)
C52 Mg2 N7 108.56(6)
C52 Mg2 N5 107.67(6)
N7 Mg2 N5 81.82(5)
C52 Mg2 C43 164.83(6)
N7 Mg2 C43 81.88(5)
N5 Mg2 C43 84.30(5)
C52 Mg2 C44 135.33(6)
N7 Mg2 C44 80.68(5)
N5 Mg2 C44 116.95(5)
C43 Mg2 C44 33.44(5)
C52 Mg2 C47 137.91(6)
N7 Mg2 C47 113.53(5)
N5 Mg2 C47 79.42(5)
C43 Mg2 C47 33.34(5)
C44 Mg2 C47 54.53(5)
C52 Mg2 C46 111.29(6)
N7 Mg2 C46 133.70(5)
N5 Mg2 C46 107.00(5)
C43 Mg2 C46 55.02(5)
C44 Mg2 C46 54.40(5)
C47 Mg2 C46 32.50(5)
C52 Mg2 C45 110.17(6)
N7 Mg2 C45 110.33(5)
N5 Mg2 C45 133.24(5)
C43 Mg2 C45 54.99(5)
C44 Mg2 C45 32.70(5)
C47 Mg2 C45 54.06(5)
C46 Mg2 C45 32.71(5)
C22 Si1 C23 111.49(8)
C22 Si1 C25 112.91(8)
C23 Si1 C25 107.29(9)
C22 Si1 C24 112.51(7)
C23 Si1 C24 105.65(9)
C25 Si1 C24 106.55(9)
C52 Si2 C54 113.21(8)
C52 Si2 C53 110.14(9)
C54 Si2 C53 108.02(10)
C52 Si2 C55 113.11(8)
C54 Si2 C55 104.91(10)
C53 Si2 C55 107.09(11)
C3 N1 N2 105.13(12)
C3 N1 Mg1 135.52(11)
N2 N1 Mg1 118.90(8)
C1 N2 N1 111.48(12)
C1 N2 C11 127.73(13)
N1 N2 C11 120.76(11)
C8 N3 N4 105.28(12)
C8 N3 Mg1 134.78(11)
N4 N3 Mg1 118.79(9)
C6 N4 N3 111.44(12)
C6 N4 C11 127.42(13)
N3 N4 C11 121.08(12)
C33 N5 N6 105.30(12)
C33 N5 Mg2 133.59(11)
N6 N5 Mg2 118.52(9)
C31 N6 N5 111.43(12)
C31 N6 C41 127.06(13)
N5 N6 C41 121.23(12)
C38 N7 N8 105.68(12)
C38 N7 Mg2 133.97(11)
N8 N7 Mg2 119.86(8)
N7 N8 C36 111.15(12)
N7 N8 C41 120.56(11)
C36 N8 C41 128.20(13)
N2 C1 C2 106.28(13)
N2 C1 C4 124.03(14)
C2 C1 C4 129.69(14)
C1 C2 C3 106.65(13)
N1 C3 C2 110.43(14)
N1 C3 C5 121.35(14)
C2 C3 C5 128.21(13)
N4 C6 C7 106.35(14)
N4 C6 C9 123.10(14)
C7 C6 C9 130.48(14)
C6 C7 C8 106.51(14)
N3 C8 C7 110.41(14)
N3 C8 C10 120.15(14)
C7 C8 C10 129.39(14)
N2 C11 N4 109.29(11)
N2 C11 C12 117.57(12)
N4 C11 C12 110.65(11)
C13 C12 C11 114.44(12)
C13 C12 C18 116.24(12)
C11 C12 C18 113.58(12)
C14 C13 C17 106.61(13)
C14 C13 C12 122.53(13)
C17 C13 C12 130.80(13)
C14 C13 Mg1 75.54(9)
C17 C13 Mg1 73.41(9)
C12 C13 Mg1 114.46(9)
C15 C14 C13 109.21(13)
C15 C14 Mg1 75.26(8)
C13 C14 Mg1 71.08(8)
C14 C15 C16 107.77(13)
C14 C15 Mg1 72.36(8)
C16 C15 Mg1 72.79(8)
C17 C16 C15 108.13(13)
C17 C16 Mg1 71.14(8)
C15 C16 Mg1 74.58(8)
C16 C17 C13 108.27(13)
C16 C17 Mg1 75.85(9)
C13 C17 Mg1 72.57(8)
C21 C18 C20 109.05(14)
C21 C18 C19 107.71(14)
C20 C18 C19 109.35(14)
C21 C18 C12 109.91(13)
C20 C18 C12 114.08(13)
C19 C18 C12 106.54(13)
Si1 C22 Mg1 126.22(8)
N6 C31 C32 106.31(14)
N6 C31 C34 122.95(14)
C32 C31 C34 130.73(14)
C31 C32 C33 106.48(13)
N5 C33 C32 110.45(14)
N5 C33 C35 121.00(14)
C32 C33 C35 128.52(14)
C37 C36 N8 106.13(14)
C37 C36 C39 129.94(14)
N8 C36 C39 123.92(14)
C36 C37 C38 106.95(13)
N7 C38 C37 110.08(14)
N7 C38 C40 120.39(14)
C37 C38 C40 129.53(14)
N8 C41 N6 109.60(12)
N8 C41 C42 116.86(12)
N6 C41 C42 110.78(11)
C43 C42 C48 117.49(13)
C43 C42 C41 113.85(12)
C48 C42 C41 113.59(12)
C47 C43 C44 106.26(13)
C47 C43 C42 122.50(13)
C44 C43 C42 131.12(13)
C47 C43 Mg2 74.11(9)
C44 C43 Mg2 73.82(9)
C42 C43 Mg2 114.38(9)
C45 C44 C43 108.76(13)
C45 C44 Mg2 75.09(9)
C43 C44 Mg2 72.73(9)
C44 C45 C46 107.96(14)
C44 C45 Mg2 72.22(9)
C46 C45 Mg2 73.63(9)
C47 C46 C45 107.64(14)
C47 C46 Mg2 72.57(8)
C45 C46 Mg2 73.66(9)
C46 C47 C43 109.37(13)
C46 C47 Mg2 74.94(9)
C43 C47 Mg2 72.54(8)
C50 C48 C49 108.13(14)
C50 C48 C51 107.54(14)
C49 C48 C51 107.75(13)
C50 C48 C42 108.04(13)
C49 C48 C42 110.80(14)
C51 C48 C42 114.38(13)
Si2 C52 Mg2 125.27(9)
C62 C61 C66 117.64(19)
C62 C61 C67 121.9(2)
C66 C61 C67 120.5(2)
C63 C62 C61 121.5(2)
C64 C63 C62 122.2(3)
C63 C64 C65 119.3(2)
C64 C65 C66 120.9(2)
C61 C66 C65 118.4(2)

loop_
_geom_bond_atom_site_label_1
_geom_bond_atom_site_label_2
_geom_bond_distance
Mg1 C22 2.1323(16)
Mg1 N3 2.1981(13)
Mg1 N1 2.2052(13)
Mg1 C13 2.4294(15)
Mg1 C17 2.4403(16)
Mg1 C14 2.4868(15)
Mg1 C16 2.5005(15)
Mg1 C15 2.5235(15)
Mg2 C52 2.1391(17)
Mg2 N7 2.1667(13)
Mg2 N5 2.1989(13)
Mg2 C43 2.4579(16)
Mg2 C44 2.4720(16)
Mg2 C47 2.4782(15)
Mg2 C46 2.5082(15)
Mg2 C45 2.5086(16)
Si1 C22 1.8367(16)
Si1 C23 1.8746(19)
Si1 C25 1.8759(18)
Si1 C24 1.8832(17)
Si2 C52 1.8291(17)
Si2 C54 1.8725(19)
Si2 C53 1.873(2)
Si2 C55 1.879(2)
N1 C3 1.3373(17)
N1 N2 1.3726(17)
N2 C1 1.3639(18)
N2 C11 1.4568(17)
N3 C8 1.3411(19)
N3 N4 1.3659(18)
N4 C6 1.3606(18)
N4 C11 1.4638(19)
N5 C33 1.3399(19)
N5 N6 1.3641(18)
N6 C31 1.3623(19)
N6 C41 1.4660(19)
N7 C38 1.3355(18)
N7 N8 1.3668(17)
N8 C36 1.3701(18)
N8 C41 1.4561(18)
C1 C2 1.367(2)
C1 C4 1.489(2)
C2 C3 1.402(2)
C3 C5 1.492(2)
C6 C7 1.372(2)
C6 C9 1.485(2)
C7 C8 1.395(2)
C8 C10 1.494(2)
C11 C12 1.562(2)
C12 C13 1.507(2)
C12 C18 1.564(2)
C13 C14 1.413(2)
C13 C17 1.424(2)
C14 C15 1.398(2)
C15 C16 1.411(2)
C16 C17 1.405(2)
C18 C21 1.533(2)
C18 C20 1.534(2)
C18 C19 1.534(2)
C31 C32 1.371(2)
C31 C34 1.487(2)
C32 C33 1.395(2)
C33 C35 1.494(2)
C36 C37 1.365(2)
C36 C39 1.487(2)
C37 C38 1.401(2)
C38 C40 1.493(2)
C41 C42 1.560(2)
C42 C43 1.512(2)
C42 C48 1.552(2)
C43 C47 1.416(2)
C43 C44 1.419(2)
C44 C45 1.402(2)
C45 C46 1.413(2)
C46 C47 1.395(2)
C48 C50 1.528(2)
C48 C49 1.530(2)
C48 C51 1.548(2)
C61 C62 1.383(3)
C61 C66 1.407(3)
C61 C67 1.506(3)
C62 C63 1.352(3)
C63 C64 1.331(4)
C64 C65 1.365(4)
C65 C66 1.414(3)
